data_4063150
_journal_name_full Organometallics
_journal_paper_doi 10.1021/om0499299
_journal_year 2004
_chemical_formula_sum 'C15 H31 N3 O3 Si2'
_chemical_formula_weight 357.61
_space_group_IT_number 14
_symmetry_cell_setting monoclinic
_symmetry_space_group_name_Hall '-P 2ybc'
_symmetry_space_group_name_H-M 'P 1 21/c 1'
_cell_angle_alpha 90.00
_cell_angle_beta 115.665(2)
_cell_angle_gamma 90.00
_cell_formula_units_Z 4
_cell_length_a 9.5899(13)
_cell_length_b 23.745(3)
_cell_length_c 9.6281(13)
_cell_measurement_temperature 93(2)
_cell_volume 1976.1(5)
_diffrn_ambient_temperature 366(2)
_exptl_crystal_density_diffrn 1.202
_cod_depositor_comments
;
The following automatic conversions were performed:
'_symmetry_cell_setting' value 'Monoclinic' changed to 'monoclinic'
according to '/home/saulius/struct/CIF-dictionaries/cif_core.dic'
dictionary named 'cif_core.dic' version 2.4.1 from 2010-06-29.

Automatic conversion script
Id: cif_fix_enum 1527 2010-12-29 10:47:43Z saulius 
;
_cod_original_sg_symbol_H-M 'P 21/c'
_cod_database_code 4063150

loop_
_symmetry_equiv_pos_as_xyz
'x, y, z'
'-x, y+1/2, -z+1/2'
'-x, -y, -z'
'x, -y-1/2, z-1/2'

loop_
_atom_site_label
_atom_site_type_symbol
_atom_site_fract_x
_atom_site_fract_y
_atom_site_fract_z
_atom_site_U_iso_or_equiv
_atom_site_adp_type
_atom_site_occupancy
_atom_site_symmetry_multiplicity
_atom_site_calc_flag
_atom_site_refinement_flags
_atom_site_disorder_assembly
_atom_site_disorder_group
Si1 Si 0.05484(4) 0.060858(14) 0.35067(4) 0.01279(9) Uani 1 1 d . . .
Si2 Si -0.10430(4) 0.172642(15) 0.34413(4) 0.01611(9) Uani 1 1 d . . .
O2 O 0.17871(10) 0.02176(4) 0.48691(10) 0.01581(18) Uani 1 1 d . . .
O1 O 0.08678(11) 0.06081(4) 0.19904(11) 0.01853(19) Uani 1 1 d . . .
O3 O -0.11702(10) 0.03533(4) 0.30080(11) 0.01753(19) Uani 1 1 d . . .
N N 0.05804(11) 0.12893(4) 0.41500(12) 0.0137(2) Uani 1 1 d . . .
N1 N 0.47336(12) 0.04290(5) 0.67666(13) 0.0175(2) Uani 1 1 d . . .
N2 N 0.79327(13) 0.02769(5) 0.89052(13) 0.0193(2) Uani 1 1 d . . .
C1 C 0.20295(14) 0.15220(5) 0.52325(15) 0.0163(2) Uani 1 1 d . . .
C2 C 0.24175(15) 0.15026(5) 0.68162(15) 0.0198(3) Uani 1 1 d . . .
C12 C 0.13653(18) 0.12309(6) 0.74091(16) 0.0254(3) Uani 1 1 d . . .
H12D H 0.0400 0.1430 0.7020 0.038 Uiso 1 1 calc R . .
H12E H 0.1842 0.1243 0.8515 0.038 Uiso 1 1 calc R . .
H12F H 0.1183 0.0846 0.7071 0.038 Uiso 1 1 calc R . .
C3 C 0.38147(16) 0.17381(6) 0.78522(17) 0.0265(3) Uani 1 1 d . . .
H3A H 0.4081 0.1727 0.8902 0.032 Uiso 1 1 calc R . .
C4 C 0.48081(16) 0.19877(6) 0.73426(19) 0.0297(3) Uani 1 1 d . . .
H4A H 0.5736 0.2143 0.8047 0.036 Uiso 1 1 calc R . .
C5 C 0.44221(16) 0.20063(6) 0.57884(19) 0.0269(3) Uani 1 1 d . . .
H5A H 0.5095 0.2177 0.5453 0.032 Uiso 1 1 calc R . .
C6 C 0.30382(15) 0.17741(5) 0.47053(17) 0.0207(3) Uani 1 1 d . . .
C16 C 0.26661(17) 0.17979(7) 0.30234(18) 0.0277(3) Uani 1 1 d . . .
H16A H 0.3517 0.1964 0.2898 0.042 Uiso 1 1 calc R . .
H16B H 0.1753 0.2021 0.2490 0.042 Uiso 1 1 calc R . .
H16C H 0.2491 0.1423 0.2606 0.042 Uiso 1 1 calc R . .
C21 C -0.03881(18) 0.24674(6) 0.3905(2) 0.0316(4) Uani 1 1 d . . .
H21A H 0.0310 0.2558 0.3463 0.047 Uiso 1 1 calc R . .
H21B H 0.0132 0.2514 0.5003 0.047 Uiso 1 1 calc R . .
H21C H -0.1267 0.2714 0.3489 0.047 Uiso 1 1 calc R . .
C22 C -0.21054(17) 0.16445(6) 0.13214(16) 0.0266(3) Uani 1 1 d . . .
H22A H -0.1405 0.1698 0.0861 0.040 Uiso 1 1 calc R . .
H22B H -0.2918 0.1919 0.0922 0.040 Uiso 1 1 calc R . .
H22C H -0.2543 0.1273 0.1084 0.040 Uiso 1 1 calc R . .
C23 C -0.24426(18) 0.15611(8) 0.4257(2) 0.0335(4) Uani 1 1 d . . .
H23A H -0.2572 0.1160 0.4268 0.050 Uiso 1 1 calc R . .
H23B H -0.3422 0.1734 0.3632 0.050 Uiso 1 1 calc R . .
H23C H -0.2054 0.1704 0.5289 0.050 Uiso 1 1 calc R . .
C1A C 0.52484(15) -0.00456(6) 0.78546(15) 0.0210(3) Uani 1 1 d . . .
H1AB H 0.5466 -0.0367 0.7359 0.025 Uiso 1 1 calc R . .
H1AA H 0.4423 -0.0151 0.8131 0.025 Uiso 1 1 calc R . .
C2A C 0.66850(15) 0.01009(6) 0.93047(15) 0.0215(3) Uani 1 1 d . . .
H2AB H 0.6451 0.0403 0.9849 0.026 Uiso 1 1 calc R . .
H2AA H 0.7015 -0.0224 0.9979 0.026 Uiso 1 1 calc R . .
C3A C 0.74557(15) 0.07522(6) 0.78176(15) 0.0199(3) Uani 1 1 d . . .
H3AA H 0.8280 0.0844 0.7528 0.024 Uiso 1 1 calc R . .
H3AB H 0.7263 0.1080 0.8308 0.024 Uiso 1 1 calc R . .
C4A C 0.59990(14) 0.06021(6) 0.63867(15) 0.0178(2) Uani 1 1 d . . .
H4AA H 0.5671 0.0925 0.5705 0.021 Uiso 1 1 calc R . .
H4AB H 0.6227 0.0298 0.5844 0.021 Uiso 1 1 calc R . .
H2 H 0.263(3) 0.0311(9) 0.532(2) 0.042(6) Uiso 1 1 d . . .
H1 H 0.124(2) 0.0346(9) 0.182(2) 0.041(6) Uiso 1 1 d . . .
H3 H -0.132(2) 0.0223(9) 0.368(3) 0.044(6) Uiso 1 1 d . . .
H1A H 0.4547(18) 0.0716(7) 0.7243(19) 0.018(4) Uiso 1 1 d . . .
H2A H 0.871(2) 0.0383(7) 0.972(2) 0.025(4) Uiso 1 1 d . . .

loop_
_atom_site_aniso_label
_atom_site_aniso_U_11
_atom_site_aniso_U_22
_atom_site_aniso_U_33
_atom_site_aniso_U_23
_atom_site_aniso_U_13
_atom_site_aniso_U_12
Si1 0.01231(15) 0.01248(16) 0.01291(16) 0.00010(12) 0.00482(12) -0.00026(11)
Si2 0.01424(16) 0.01633(17) 0.01626(17) -0.00015(13) 0.00520(13) 0.00284(12)
O2 0.0121(4) 0.0156(4) 0.0173(4) 0.0015(3) 0.0041(3) -0.0002(3)
O1 0.0236(5) 0.0167(5) 0.0181(5) 0.0005(4) 0.0117(4) 0.0027(4)
O3 0.0143(4) 0.0190(5) 0.0167(4) 0.0017(4) 0.0044(3) -0.0031(3)
N 0.0124(4) 0.0129(5) 0.0140(5) -0.0016(4) 0.0040(4) -0.0002(4)
N1 0.0148(5) 0.0196(5) 0.0172(5) -0.0019(4) 0.0061(4) 0.0024(4)
N2 0.0146(5) 0.0242(6) 0.0149(5) -0.0027(4) 0.0026(4) 0.0025(4)
C1 0.0132(5) 0.0113(5) 0.0201(6) -0.0016(5) 0.0032(5) 0.0009(4)
C2 0.0209(6) 0.0131(6) 0.0201(6) -0.0026(5) 0.0038(5) 0.0031(5)
C12 0.0335(7) 0.0242(7) 0.0173(6) -0.0003(5) 0.0098(5) 0.0019(6)
C3 0.0250(7) 0.0176(7) 0.0234(7) -0.0061(5) -0.0019(5) 0.0049(5)
C4 0.0174(6) 0.0193(7) 0.0378(8) -0.0092(6) -0.0018(6) 0.0005(5)
C5 0.0163(6) 0.0168(6) 0.0439(9) -0.0036(6) 0.0096(6) -0.0020(5)
C6 0.0169(6) 0.0142(6) 0.0292(7) -0.0016(5) 0.0084(5) 0.0004(4)
C16 0.0274(7) 0.0269(7) 0.0336(8) 0.0005(6) 0.0176(6) -0.0071(6)
C21 0.0269(7) 0.0182(7) 0.0397(9) -0.0056(6) 0.0049(6) 0.0050(5)
C22 0.0244(7) 0.0281(7) 0.0195(7) 0.0015(6) 0.0023(5) 0.0046(5)
C23 0.0260(7) 0.0418(9) 0.0391(9) 0.0080(7) 0.0203(7) 0.0105(7)
C1A 0.0201(6) 0.0239(7) 0.0183(6) 0.0013(5) 0.0077(5) -0.0020(5)
C2A 0.0221(6) 0.0268(7) 0.0141(6) 0.0007(5) 0.0065(5) 0.0015(5)
C3A 0.0160(6) 0.0208(6) 0.0210(6) -0.0020(5) 0.0063(5) -0.0013(5)
C4A 0.0166(6) 0.0196(6) 0.0164(6) 0.0002(5) 0.0064(5) 0.0015(5)

loop_
_geom_bond_atom_site_label_1
_geom_bond_atom_site_label_2
_geom_bond_distance
_geom_bond_site_symmetry_2
_geom_bond_publ_flag
Si1 O1 1.6164(10) . ?
Si1 O3 1.6214(10) . ?
Si1 O2 1.6260(9) . ?
Si1 N 1.7265(11) . ?
Si2 N 1.7454(11) . ?
Si2 C22 1.8549(15) . ?
Si2 C21 1.8564(15) . ?
Si2 C23 1.8667(16) . ?
O2 H2 0.77(2) . ?
O1 H1 0.77(2) . ?
O3 H3 0.78(2) . ?
N C1 1.4381(15) . ?
N1 C4A 1.4696(17) . ?
N1 C1A 1.4706(18) . ?
N1 H1A 0.881(17) . ?
N2 C2A 1.4672(18) . ?
N2 C3A 1.4712(18) . ?
N2 H2A 0.854(18) . ?
C1 C2 1.4050(19) . ?
C1 C6 1.4062(19) . ?
C2 C3 1.3947(18) . ?
C2 C12 1.503(2) . ?
C12 H12D 0.9600 . ?
C12 H12E 0.9600 . ?
C12 H12F 0.9600 . ?
C3 C4 1.380(2) . ?
C3 H3A 0.9300 . ?
C4 C5 1.378(2) . ?
C4 H4A 0.9300 . ?
C5 C6 1.3978(18) . ?
C5 H5A 0.9300 . ?
C6 C16 1.501(2) . ?
C16 H16A 0.9600 . ?
C16 H16B 0.9600 . ?
C16 H16C 0.9600 . ?
C21 H21A 0.9600 . ?
C21 H21B 0.9600 . ?
C21 H21C 0.9600 . ?
C22 H22A 0.9600 . ?
C22 H22B 0.9600 . ?
C22 H22C 0.9600 . ?
C23 H23A 0.9600 . ?
C23 H23B 0.9600 . ?
C23 H23C 0.9600 . ?
C1A C2A 1.5173(18) . ?
C1A H1AB 0.9700 . ?
C1A H1AA 0.9700 . ?
C2A H2AB 0.9700 . ?
C2A H2AA 0.9700 . ?
C3A C4A 1.5197(17) . ?
C3A H3AA 0.9700 . ?
C3A H3AB 0.9700 . ?
C4A H4AA 0.9700 . ?
C4A H4AB 0.9700 . ?

loop_
_cod_related_entry_id
_cod_related_entry_database
_cod_related_entry_code
1 ChemSpider 21153704
